data_4338888
loop_
_publ_author_name
'Kumar, D. Krishna'
'Das, Amitava'
'Dastidar, Parthasarathi'

_publ_section_title
;
 Metalloporphyrin-based inclusion materials: exploiting ligating
 topologies and hydrogen-bonding backbones in generating new
 supramolecular architectures.
;
_journal_issue 18
_journal_name_full 'Inorganic chemistry'
_journal_page_first 7351
_journal_page_last 7361
_journal_paper_doi 10.1021/ic0702163
_journal_volume 46
_journal_year 2007
_chemical_formula_sum 'C63.5 H50 N6 O Zn'
_chemical_formula_weight 978.47
_chemical_name_systematic
; 
 ? 
;
_space_group_IT_number 5
_symmetry_cell_setting monoclinic
_symmetry_space_group_name_Hall 'C 2y'
_symmetry_space_group_name_H-M 'C 1 2 1'
_atom_sites_solution_hydrogens geom
_atom_sites_solution_primary direct
_atom_sites_solution_secondary difmap
_audit_creation_method SHELXL-97
_cell_angle_alpha 90.00
_cell_angle_beta 109.5620(10)
_cell_angle_gamma 90.00
_cell_formula_units_Z 4
_cell_length_a 18.5279(11)
_cell_length_b 11.8843(7)
_cell_length_c 23.8153(15)
_cell_measurement_temperature 100(2)
_cell_volume 4941.2(5)
_computing_cell_refinement 'BRUKER AXS SMART 3'
_computing_data_collection 'BRUKER AXS SMART 3'
_computing_data_reduction 'BRUKER AXS SAINT'
_computing_molecular_graphics 'BRUKER SHELXLTL'
_computing_publication_material 'MERCURY 1.4'
_computing_structure_refinement 'SHELXL-97 (Sheldrick, 1997)'
_computing_structure_solution 'SHELXS-97 (Sheldrick, 1990)'
_diffrn_ambient_temperature 100(2)
_diffrn_detector_area_resol_mean 3
_diffrn_measured_fraction_theta_full 0.927
_diffrn_measured_fraction_theta_max 0.927
_diffrn_measurement_device_type 'BRUKER CCD AREA DETECTOR'
_diffrn_measurement_method 'PHI-OMEGA SCAN'
_diffrn_radiation_monochromator graphite
_diffrn_radiation_source 'fine-focus sealed tube'
_diffrn_radiation_type MoK\a
_diffrn_radiation_wavelength 0.71073
_diffrn_reflns_av_R_equivalents 0.0374
_diffrn_reflns_av_sigmaI/netI 0.0551
_diffrn_reflns_limit_h_max 24
_diffrn_reflns_limit_h_min -19
_diffrn_reflns_limit_k_max 14
_diffrn_reflns_limit_k_min -15
_diffrn_reflns_limit_l_max 26
_diffrn_reflns_limit_l_min -30
_diffrn_reflns_number 14456
_diffrn_reflns_theta_full 28.26
_diffrn_reflns_theta_max 28.26
_diffrn_reflns_theta_min 2.07
_exptl_absorpt_coefficient_mu 0.548
_exptl_absorpt_correction_T_max 0.9731
_exptl_absorpt_correction_T_min 0.8528
_exptl_absorpt_correction_type multi-scan
_exptl_absorpt_process_details SADABS
_exptl_crystal_colour PURPLE
_exptl_crystal_density_diffrn 1.315
_exptl_crystal_density_method 'not measured'
_exptl_crystal_description PLATE
_exptl_crystal_F_000 2044
_exptl_crystal_size_max 0.30
_exptl_crystal_size_mid 0.12
_exptl_crystal_size_min 0.05
_refine_diff_density_max 0.881
_refine_diff_density_min -0.339
_refine_diff_density_rms 0.059
_refine_ls_abs_structure_details 'Flack H D (1983), Acta Cryst. A39, 876-881'
_refine_ls_abs_structure_Flack 0.092(9)
_refine_ls_extinction_method none
_refine_ls_goodness_of_fit_ref 1.017
_refine_ls_hydrogen_treatment mixed
_refine_ls_matrix_type full
_refine_ls_number_parameters 652
_refine_ls_number_reflns 5946
_refine_ls_number_restraints 1
_refine_ls_restrained_S_all 1.017
_refine_ls_R_factor_all 0.0395
_refine_ls_R_factor_gt 0.0351
_refine_ls_shift/su_max 0.001
_refine_ls_shift/su_mean 0.000
_refine_ls_structure_factor_coef Fsqd
_refine_ls_weighting_details 'calc w=1/[\s^2^(Fo^2^)+(0.0427P)^2^+0.0000P] where P=(Fo^2^+2Fc^2^)/3'
_refine_ls_weighting_scheme calc
_refine_ls_wR_factor_gt 0.0798
_refine_ls_wR_factor_ref 0.0817
_reflns_number_gt 5452
_reflns_number_total 5946
_reflns_threshold_expression >2sigma(I)
_cod_data_source_file ic0702163-file005.cif
_cod_data_source_block kkb447cm
_cod_depositor_comments
;
The following automatic conversions were performed:

'_symmetry_cell_setting' value 'MONOCLINIC' changed to 'monoclinic'
according to
/usr/data/users/saulius/automatic-downloads/retrospective/ACS/lib/dictionaries/cif_core.dic
dictionary named 'cif_core.dic' version 2.4.2 from
2011-04-26.

'_exptl_absorpt_correction_type' value 'MULTI-SCAN'
changed to 'multi-scan' according to
/usr/data/users/saulius/automatic-downloads/retrospective/ACS/lib/dictionaries/cif_core.dic
dictionary named 'cif_core.dic' version 2.4.2 from 2011-04-26.

Automatic conversion script
Id: cif_fix_values 2281 2013-09-26 08:29:07Z andrius 
;
_cod_original_sg_symbol_H-M C2
_cod_original_formula_sum 'C63.50 H50 N6 O Zn'
_cod_database_code 4338888

loop_
_symmetry_equiv_pos_as_xyz
'x, y, z'
'-x, y, -z'
'x+1/2, y+1/2, z'
'-x+1/2, y+1/2, -z'

loop_
_atom_site_label
_atom_site_type_symbol
_atom_site_fract_x
_atom_site_fract_y
_atom_site_fract_z
_atom_site_U_iso_or_equiv
_atom_site_adp_type
_atom_site_occupancy
_atom_site_symmetry_multiplicity
_atom_site_calc_flag
_atom_site_refinement_flags
Zn1 Zn 0.450642(16) 0.46772(3) 0.231760(12) 0.01248(8) Uani 1 1 d .
N1 N 0.34194(13) 0.50789(19) 0.17510(10) 0.0138(5) Uani 1 1 d .
C2 C 0.27593(15) 0.4942(2) 0.18849(12) 0.0143(6) Uani 1 1 d .
C3 C 0.21394(16) 0.5567(2) 0.14654(12) 0.0169(6) Uani 1 1 d .
H3 H 0.1627 0.5619 0.1463 0.020 Uiso 1 1 calc R
C4 C 0.24315(16) 0.6062(2) 0.10793(13) 0.0174(6) Uani 1 1 d .
H4 H 0.2160 0.6526 0.0752 0.021 Uiso 1 1 calc R
C5 C 0.32334(16) 0.5757(2) 0.12536(12) 0.0150(6) Uani 1 1 d .
C6 C 0.37459(16) 0.6134(2) 0.09759(12) 0.0146(6) Uani 1 1 d .
C7 C 0.34078(16) 0.6764(2) 0.04020(12) 0.0164(6) Uani 1 1 d .
C8 C 0.28735(17) 0.6246(3) -0.00876(13) 0.0208(6) Uani 1 1 d .
H8 H 0.2730 0.5487 -0.0057 0.025 Uiso 1 1 calc R
C9 C 0.2549(2) 0.6823(3) -0.06189(14) 0.0258(7) Uani 1 1 d .
H9 H 0.2184 0.6463 -0.0949 0.031 Uiso 1 1 calc R
C10 C 0.27614(19) 0.7929(3) -0.06664(14) 0.0270(7) Uani 1 1 d .
H10 H 0.2538 0.8326 -0.1030 0.032 Uiso 1 1 calc R
C11 C 0.32944(19) 0.8458(3) -0.01895(14) 0.0265(7) Uani 1 1 d .
H11 H 0.3443 0.9212 -0.0226 0.032 Uiso 1 1 calc R
C12 C 0.36131(18) 0.7875(3) 0.03476(14) 0.0223(7) Uani 1 1 d .
H12 H 0.3973 0.8241 0.0678 0.027 Uiso 1 1 calc R
C13 C 0.45391(17) 0.5946(2) 0.11821(12) 0.0160(6) Uani 1 1 d .
C14 C 0.50571(17) 0.6256(3) 0.08678(13) 0.0194(6) Uani 1 1 d .
H14 H 0.4926 0.6653 0.0501 0.023 Uiso 1 1 calc R
C15 C 0.57603(17) 0.5877(3) 0.11919(13) 0.0194(6) Uani 1 1 d .
H15 H 0.6217 0.5960 0.1098 0.023 Uiso 1 1 calc R
C16 C 0.56838(16) 0.5319(2) 0.17087(12) 0.0143(6) Uani 1 1 d .
N17 N 0.49403(13) 0.5388(2) 0.16998(10) 0.0145(5) Uani 1 1 d .
C18 C 0.62794(14) 0.4737(3) 0.21340(11) 0.0148(5) Uani 1 1 d .
C19 C 0.70488(14) 0.4759(3) 0.20538(11) 0.0154(5) Uani 1 1 d .
C20 C 0.72261(17) 0.3975(3) 0.16810(14) 0.0204(6) Uani 1 1 d .
H20 H 0.6867 0.3403 0.1494 0.025 Uiso 1 1 calc R
C21 C 0.79235(18) 0.4027(3) 0.15818(14) 0.0239(7) Uani 1 1 d .
H21 H 0.8038 0.3494 0.1326 0.029 Uiso 1 1 calc R
C22 C 0.84521(16) 0.4856(3) 0.18561(13) 0.0221(7) Uani 1 1 d .
H22 H 0.8927 0.4894 0.1786 0.027 Uiso 1 1 calc R
C23 C 0.82899(18) 0.5622(3) 0.22298(15) 0.0251(7) Uani 1 1 d .
H23 H 0.8654 0.6187 0.2418 0.030 Uiso 1 1 calc R
C24 C 0.75927(17) 0.5573(3) 0.23327(14) 0.0202(6) Uani 1 1 d .
H24 H 0.7487 0.6099 0.2596 0.024 Uiso 1 1 calc R
C25 C 0.62043(16) 0.4068(2) 0.25992(13) 0.0153(6) Uani 1 1 d .
C26 C 0.68090(17) 0.3392(2) 0.29909(13) 0.0179(6) Uani 1 1 d .
H26 H 0.7321 0.3345 0.2992 0.022 Uiso 1 1 calc R
C27 C 0.65117(16) 0.2840(2) 0.33546(13) 0.0170(6) Uani 1 1 d .
H27 H 0.6776 0.2327 0.3660 0.020 Uiso 1 1 calc R
C28 C 0.57186(16) 0.3167(2) 0.31977(12) 0.0151(6) Uani 1 1 d .
N29 N 0.55459(13) 0.3925(2) 0.27343(10) 0.0143(5) Uani 1 1 d .
C30 C 0.52017(16) 0.2740(2) 0.34592(12) 0.0145(6) Uani 1 1 d .
C31 C 0.55053(16) 0.1980(2) 0.39862(13) 0.0156(6) Uani 1 1 d .
C32 C 0.60769(17) 0.2351(3) 0.45008(13) 0.0185(6) Uani 1 1 d .
H32 H 0.6283 0.3086 0.4510 0.022 Uiso 1 1 calc R
C33 C 0.63488(18) 0.1663(3) 0.49987(14) 0.0232(7) Uani 1 1 d .
H33 H 0.6738 0.1927 0.5346 0.028 Uiso 1 1 calc R
C34 C 0.60516(18) 0.0593(3) 0.49877(15) 0.0263(7) Uani 1 1 d .
H34 H 0.6236 0.0124 0.5329 0.032 Uiso 1 1 calc R
C35 C 0.54846(18) 0.0202(3) 0.44802(14) 0.0231(7) Uani 1 1 d .
H35 H 0.5283 -0.0535 0.4474 0.028 Uiso 1 1 calc R
C36 C 0.52136(17) 0.0893(2) 0.39817(14) 0.0181(6) Uani 1 1 d .
H36 H 0.4827 0.0624 0.3635 0.022 Uiso 1 1 calc R
C37 C 0.44080(16) 0.2977(2) 0.32651(12) 0.0148(6) Uani 1 1 d .
C38 C 0.38899(16) 0.2627(2) 0.35705(13) 0.0177(6) Uani 1 1 d .
H38 H 0.4013 0.2175 0.3919 0.021 Uiso 1 1 calc R
C39 C 0.31958(16) 0.3066(2) 0.32634(13) 0.0164(6) Uani 1 1 d .
H39 H 0.2739 0.2982 0.3357 0.020 Uiso 1 1 calc R
C40 C 0.32789(16) 0.3684(2) 0.27705(12) 0.0145(6) Uani 1 1 d .
N41 N 0.40274(13) 0.36175(19) 0.27797(10) 0.0135(5) Uani 1 1 d .
C42 C 0.26876(16) 0.4295(2) 0.23536(12) 0.0142(6) Uani 1 1 d .
C43 C 0.19205(16) 0.4236(3) 0.24315(12) 0.0155(6) Uani 1 1 d .
C44 C 0.16952(17) 0.5062(3) 0.27471(14) 0.0216(7) Uani 1 1 d .
H44 H 0.2018 0.5694 0.2893 0.026 Uiso 1 1 calc R
C45 C 0.10036(19) 0.4981(3) 0.28546(15) 0.0257(7) Uani 1 1 d .
H45 H 0.0855 0.5558 0.3070 0.031 Uiso 1 1 calc R
C46 C 0.05315(17) 0.4058(3) 0.26479(14) 0.0234(7) Uani 1 1 d .
H46 H 0.0065 0.3991 0.2729 0.028 Uiso 1 1 calc R
C47 C 0.07441(18) 0.3235(3) 0.23227(15) 0.0255(7) Uani 1 1 d .
H47 H 0.0419 0.2606 0.2175 0.031 Uiso 1 1 calc R
C48 C 0.14343(17) 0.3326(3) 0.22126(14) 0.0212(6) Uani 1 1 d .
H48 H 0.1575 0.2762 0.1986 0.025 Uiso 1 1 calc R
N49 N 0.44770(13) 0.6080(2) 0.29086(10) 0.0143(5) Uani 1 1 d .
C50 C 0.47019(16) 0.5861(2) 0.34887(12) 0.0153(6) Uani 1 1 d .
H50 H 0.4972 0.5180 0.3626 0.018 Uiso 1 1 calc R
C51 C 0.45660(16) 0.6566(2) 0.39067(12) 0.0148(6) Uani 1 1 d .
C52 C 0.41937(17) 0.7580(2) 0.37126(13) 0.0168(6) Uani 1 1 d .
H52 H 0.4096 0.8091 0.3985 0.020 Uiso 1 1 calc R
C53 C 0.39683(16) 0.7827(3) 0.31078(13) 0.0176(6) Uani 1 1 d .
H53 H 0.3716 0.8516 0.2961 0.021 Uiso 1 1 calc R
C54 C 0.41141(17) 0.7058(2) 0.27205(13) 0.0168(6) Uani 1 1 d .
H54 H 0.3951 0.7229 0.2307 0.020 Uiso 1 1 calc R
N55 N 0.47839(14) 0.6173(2) 0.44971(10) 0.0186(5) Uani 1 1 d .
H55 H 0.4781 0.5439 0.4548 0.022 Uiso 1 1 calc R
C56 C 0.5000 0.6825(3) 0.5000 0.0159(8) Uani 1 2 d S
O57 O 0.5000 0.7851(2) 0.5000 0.0181(6) Uani 1 2 d S
C58 C 0.7172(3) 0.5182(5) 0.5568(2) 0.0633(15) Uani 1 1 d .
H58A H 0.7726 0.5254 0.5770 0.095 Uiso 1 1 calc R
H58B H 0.7040 0.4387 0.5485 0.095 Uiso 1 1 calc R
H58C H 0.6900 0.5485 0.5823 0.095 Uiso 1 1 calc R
C59 C 0.69417(19) 0.5833(3) 0.49866(17) 0.0334(8) Uani 1 1 d .
C60 C 0.6763(2) 0.6952(4) 0.4973(2) 0.0410(10) Uani 1 1 d .
H60 H 0.6773 0.7321 0.5330 0.049 Uiso 1 1 calc R
C61 C 0.6566(2) 0.7548(4) 0.4446(3) 0.0550(13) Uani 1 1 d .
H61 H 0.6433 0.8321 0.4441 0.066 Uiso 1 1 calc R
C62 C 0.6562(2) 0.7030(5) 0.3928(2) 0.0534(13) Uani 1 1 d .
H62 H 0.6434 0.7445 0.3566 0.064 Uiso 1 1 calc R
C63 C 0.6743(2) 0.5923(4) 0.39373(18) 0.0455(11) Uani 1 1 d .
H63 H 0.6738 0.5559 0.3581 0.055 Uiso 1 1 calc R
C64 C 0.6935(2) 0.5325(3) 0.44640(18) 0.0365(9) Uani 1 1 d .
H64 H 0.7064 0.4551 0.4467 0.044 Uiso 1 1 calc R
C65 C 0.3908(2) 0.3355(3) 0.0052(2) 0.0469(11) Uani 1 1 d .
H65A H 0.3354 0.3303 -0.0029 0.070 Uiso 1 1 calc R
H65B H 0.4017 0.3250 -0.0319 0.070 Uiso 1 1 calc R
H65C H 0.4091 0.4096 0.0220 0.070 Uiso 1 1 calc R
C66 C 0.4306(2) 0.2461(3) 0.04884(16) 0.0303(8) Uani 1 1 d .
C67 C 0.4632(3) 0.2691(4) 0.10923(19) 0.0512(12) Uani 1 1 d .
H67 H 0.4605 0.3435 0.1231 0.061 Uiso 1 1 calc R
C68 C 0.4997(3) 0.1864(4) 0.14992(18) 0.0489(11) Uani 1 1 d .
H68 H 0.5203 0.2040 0.1911 0.059 Uiso 1 1 calc R
C69 C 0.5059(2) 0.0797(3) 0.13075(17) 0.0346(8) Uani 1 1 d .
H69 H 0.5325 0.0234 0.1582 0.042 Uiso 1 1 calc R
C70 C 0.4732(2) 0.0547(3) 0.07138(17) 0.0341(8) Uani 1 1 d .
H70 H 0.4761 -0.0198 0.0579 0.041 Uiso 1 1 calc R
C71 C 0.4360(2) 0.1369(3) 0.03086(16) 0.0332(8) Uani 1 1 d .
H71 H 0.4138 0.1179 -0.0101 0.040 Uiso 1 1 calc R
O2 O 0.5000 0.3885(3) 0.5000 0.0267(7) Uani 1 2 d S
H2W H 0.535(2) 0.350(3) 0.4942(18) 0.032(11) Uiso 1 1 d .

loop_
_atom_site_aniso_label
_atom_site_aniso_U_11
_atom_site_aniso_U_22
_atom_site_aniso_U_33
_atom_site_aniso_U_23
_atom_site_aniso_U_13
_atom_site_aniso_U_12
Zn1 0.01151(14) 0.01521(14) 0.01145(14) 0.00028(14) 0.00481(10) -0.00008(15)
N1 0.0128(11) 0.0160(11) 0.0129(11) 0.0004(8) 0.0049(9) 0.0006(9)
C2 0.0106(12) 0.0185(16) 0.0130(12) -0.0022(10) 0.0029(10) -0.0016(10)
C3 0.0120(14) 0.0197(14) 0.0183(14) -0.0030(11) 0.0042(11) 0.0006(11)
C4 0.0147(14) 0.0196(14) 0.0156(14) -0.0008(11) 0.0020(12) 0.0003(12)
C5 0.0156(14) 0.0166(14) 0.0119(13) -0.0033(10) 0.0034(11) -0.0010(11)
C6 0.0149(14) 0.0160(13) 0.0118(13) 0.0001(10) 0.0031(11) -0.0005(11)
C7 0.0135(14) 0.0226(15) 0.0144(14) 0.0032(11) 0.0065(11) 0.0032(12)
C8 0.0222(16) 0.0220(15) 0.0191(15) 0.0000(12) 0.0080(13) 0.0003(13)
C9 0.0276(18) 0.0305(17) 0.0164(15) -0.0002(13) 0.0035(13) 0.0022(14)
C10 0.0299(18) 0.0297(17) 0.0193(16) 0.0104(13) 0.0056(14) 0.0067(14)
C11 0.0253(18) 0.0266(16) 0.0270(18) 0.0094(13) 0.0078(14) 0.0020(14)
C12 0.0202(16) 0.0262(16) 0.0191(15) 0.0008(13) 0.0048(13) 0.0005(13)
C13 0.0188(15) 0.0174(14) 0.0138(14) -0.0012(11) 0.0082(12) -0.0007(12)
C14 0.0188(15) 0.0255(15) 0.0167(14) 0.0040(12) 0.0096(12) -0.0016(13)
C15 0.0181(15) 0.0246(15) 0.0183(15) 0.0016(12) 0.0097(12) -0.0005(12)
C16 0.0150(14) 0.0141(13) 0.0149(13) -0.0013(10) 0.0063(11) -0.0021(11)
N17 0.0138(12) 0.0165(12) 0.0133(11) -0.0003(9) 0.0047(9) -0.0006(10)
C18 0.0131(12) 0.0160(11) 0.0165(12) -0.0040(15) 0.0064(9) -0.0026(15)
C19 0.0137(12) 0.0169(12) 0.0156(12) 0.0022(14) 0.0049(9) 0.0025(15)
C20 0.0194(15) 0.0225(15) 0.0200(15) -0.0031(12) 0.0074(12) -0.0014(12)
C21 0.0207(16) 0.0290(17) 0.0255(17) -0.0008(13) 0.0122(14) 0.0057(13)
C22 0.0138(13) 0.0303(19) 0.0250(14) 0.0104(14) 0.0102(11) 0.0021(14)
C23 0.0161(15) 0.0276(17) 0.0300(18) 0.0036(13) 0.0054(13) -0.0055(13)
C24 0.0169(15) 0.0203(15) 0.0232(16) -0.0034(12) 0.0063(12) -0.0017(12)
C25 0.0121(14) 0.0174(14) 0.0162(14) -0.0037(11) 0.0046(11) -0.0019(11)
C26 0.0133(14) 0.0190(14) 0.0228(16) 0.0016(12) 0.0077(12) 0.0024(12)
C27 0.0138(14) 0.0176(13) 0.0199(15) 0.0009(11) 0.0061(12) 0.0036(11)
C28 0.0144(14) 0.0153(13) 0.0156(14) 0.0003(11) 0.0052(11) 0.0001(11)
N29 0.0151(12) 0.0142(11) 0.0147(12) 0.0011(9) 0.0064(10) -0.0003(9)
C30 0.0162(14) 0.0144(13) 0.0145(13) 0.0010(10) 0.0072(11) 0.0002(11)
C31 0.0147(14) 0.0182(14) 0.0163(14) 0.0051(11) 0.0083(11) 0.0035(11)
C32 0.0160(15) 0.0199(14) 0.0215(15) 0.0016(12) 0.0086(12) 0.0012(12)
C33 0.0186(16) 0.0364(18) 0.0151(14) 0.0016(13) 0.0062(12) 0.0055(14)
C34 0.0227(17) 0.0320(17) 0.0297(18) 0.0168(14) 0.0159(14) 0.0090(14)
C35 0.0247(16) 0.0173(14) 0.0325(17) 0.0070(12) 0.0167(14) 0.0051(13)
C36 0.0155(14) 0.0177(14) 0.0243(15) 0.0015(12) 0.0108(12) 0.0018(12)
C37 0.0150(14) 0.0149(13) 0.0159(14) -0.0019(11) 0.0071(11) -0.0007(11)
C38 0.0188(15) 0.0180(14) 0.0184(14) 0.0008(11) 0.0093(12) -0.0010(12)
C39 0.0133(14) 0.0190(14) 0.0192(14) 0.0014(11) 0.0084(11) -0.0027(11)
C40 0.0144(14) 0.0162(13) 0.0140(14) -0.0041(11) 0.0062(11) -0.0022(11)
N41 0.0115(12) 0.0164(12) 0.0135(12) 0.0002(9) 0.0053(10) -0.0006(9)
C42 0.0123(14) 0.0162(12) 0.0135(14) -0.0037(10) 0.0037(11) -0.0015(10)
C43 0.0124(14) 0.0224(13) 0.0115(14) 0.0047(11) 0.0037(11) 0.0001(11)
C44 0.0164(14) 0.0258(15) 0.0226(15) -0.0057(11) 0.0065(12) -0.0041(12)
C45 0.0258(16) 0.0272(18) 0.0299(17) -0.0051(12) 0.0171(14) -0.0007(13)
C46 0.0138(16) 0.0340(18) 0.0241(17) 0.0039(13) 0.0084(13) 0.0008(13)
C47 0.0166(16) 0.0240(16) 0.0354(19) 0.0025(14) 0.0080(14) -0.0048(13)
C48 0.0174(15) 0.0206(15) 0.0269(17) -0.0023(12) 0.0091(13) 0.0009(12)
N49 0.0132(12) 0.0171(12) 0.0118(11) 0.0010(9) 0.0032(10) -0.0029(10)
C50 0.0154(14) 0.0144(13) 0.0148(14) 0.0031(11) 0.0033(11) 0.0006(11)
C51 0.0149(14) 0.0170(13) 0.0125(13) 0.0006(11) 0.0046(11) -0.0025(11)
C52 0.0200(15) 0.0161(14) 0.0167(14) -0.0017(11) 0.0093(12) 0.0004(12)
C53 0.0147(14) 0.0180(14) 0.0211(15) 0.0052(11) 0.0073(12) 0.0016(12)
C54 0.0167(15) 0.0197(14) 0.0143(14) 0.0030(11) 0.0054(12) -0.0013(12)
N55 0.0296(14) 0.0117(11) 0.0148(12) 0.0009(9) 0.0076(11) 0.0010(10)
C56 0.021(2) 0.018(2) 0.0120(19) 0.000 0.0096(16) 0.000
O57 0.0265(16) 0.0135(13) 0.0153(14) 0.000 0.0085(12) 0.000
C58 0.044(3) 0.095(4) 0.051(3) 0.029(3) 0.015(2) 0.000(3)
C59 0.0189(17) 0.044(2) 0.038(2) 0.0029(17) 0.0102(15) -0.0065(16)
C60 0.027(2) 0.049(2) 0.055(3) -0.015(2) 0.0242(19) -0.0056(18)
C61 0.030(2) 0.038(2) 0.104(4) 0.012(3) 0.032(2) 0.0104(18)
C62 0.0183(19) 0.087(4) 0.049(3) 0.034(3) 0.0039(18) 0.000(2)
C63 0.028(2) 0.072(3) 0.033(2) -0.012(2) 0.0058(17) -0.020(2)
C64 0.0265(19) 0.0282(19) 0.054(2) -0.0097(17) 0.0129(17) -0.0112(15)
C65 0.044(2) 0.033(2) 0.059(3) 0.0047(19) 0.012(2) 0.0083(19)
C66 0.0247(18) 0.0286(17) 0.0357(19) -0.0006(15) 0.0076(15) -0.0022(14)
C67 0.067(3) 0.034(2) 0.045(3) -0.0160(19) 0.009(2) 0.002(2)
C68 0.059(3) 0.056(3) 0.026(2) -0.0071(18) 0.0066(19) -0.007(2)
C69 0.0228(18) 0.042(2) 0.040(2) 0.0119(17) 0.0112(16) -0.0022(16)
C70 0.0269(18) 0.0265(17) 0.045(2) -0.0046(15) 0.0066(16) 0.0002(15)
C71 0.0261(19) 0.0349(19) 0.0313(19) -0.0101(15) -0.0003(15) 0.0030(15)
O2 0.0280(19) 0.0191(16) 0.036(2) 0.000 0.0142(16) 0.000

loop_
_atom_type_symbol
_atom_type_description
_atom_type_scat_dispersion_real
_atom_type_scat_dispersion_imag
_atom_type_scat_source
C C 0.0033 0.0016 'International Tables Vol C Tables 4.2.6.8 and 6.1.1.4'
H H 0.0000 0.0000 'International Tables Vol C Tables 4.2.6.8 and 6.1.1.4'
N N 0.0061 0.0033 'International Tables Vol C Tables 4.2.6.8 and 6.1.1.4'
O O 0.0106 0.0060 'International Tables Vol C Tables 4.2.6.8 and 6.1.1.4'
Zn Zn 0.2839 1.4301 'International Tables Vol C Tables 4.2.6.8 and 6.1.1.4'

loop_
_geom_angle_atom_site_label_1
_geom_angle_atom_site_label_2
_geom_angle_atom_site_label_3
_geom_angle
_geom_angle_site_symmetry_1
_geom_angle_site_symmetry_3
N29 Zn1 N41 88.73(9) . .
N29 Zn1 N1 165.07(9) . .
N41 Zn1 N1 89.43(9) . .
N29 Zn1 N17 89.79(9) . 1
N41 Zn1 N17 164.89(9) . 1
N1 Zn1 N17 88.13(9) . 1
N29 Zn1 N17 89.79(9) . .
N41 Zn1 N17 164.89(9) . .
N1 Zn1 N17 88.13(9) . .
N17 Zn1 N17 0.00(7) 1 .
N29 Zn1 N49 103.97(9) . .
N41 Zn1 N49 90.81(9) . .
N1 Zn1 N49 90.87(9) . .
N17 Zn1 N49 104.12(9) 1 .
N17 Zn1 N49 104.12(9) . .
C2 N1 C5 106.5(2) . .
C2 N1 Zn1 124.69(18) . .
C5 N1 Zn1 127.17(19) . .
N1 C2 C42 125.5(2) . .
N1 C2 C3 109.9(2) . .
C42 C2 C3 124.5(3) . .
C4 C3 C2 106.7(3) . .
C4 C3 H3 126.7 . .
C2 C3 H3 126.7 . .
C3 C4 C5 107.6(3) . .
C3 C4 H4 126.2 . .
C5 C4 H4 126.2 . .
N1 C5 C6 125.4(3) . .
N1 C5 C4 109.3(2) . .
C6 C5 C4 125.2(3) . .
C5 C6 C13 125.5(3) . .
C5 C6 C7 116.6(2) . .
C13 C6 C7 117.9(3) . .
C12 C7 C8 118.7(3) . .
C12 C7 C6 121.0(3) . .
C8 C7 C6 120.3(3) . .
C9 C8 C7 120.9(3) . .
C9 C8 H8 119.6 . .
C7 C8 H8 119.6 . .
C8 C9 C10 119.7(3) . .
C8 C9 H9 120.2 . .
C10 C9 H9 120.2 . .
C11 C10 C9 120.6(3) . .
C11 C10 H10 119.7 . .
C9 C10 H10 119.7 . .
C10 C11 C12 119.5(3) . .
C10 C11 H11 120.3 . .
C12 C11 H11 120.3 . .
C7 C12 C11 120.6(3) . .
C7 C12 H12 119.7 . .
C11 C12 H12 119.7 . .
N17 C13 C6 125.3(3) 1 .
N17 C13 C6 125.3(3) . .
N17 C13 C14 109.4(2) 1 .
N17 C13 C14 109.4(2) . .
C6 C13 C14 125.2(3) . .
C15 C14 C13 107.4(3) . .
C15 C14 H14 126.3 . .
C13 C14 H14 126.3 . .
C14 C15 C16 106.8(3) . .
C14 C15 H15 126.6 . .
C16 C15 H15 126.6 . .
N17 C16 C18 125.6(2) 1 .
N17 C16 C18 125.6(2) . .
N17 C16 C15 110.1(2) 1 .
N17 C16 C15 110.1(2) . .
C18 C16 C15 124.2(3) . .
C16 N17 C13 106.3(2) . .
C16 N17 Zn1 126.11(18) . .
C13 N17 Zn1 127.48(19) . .
C16 C18 C25 125.8(2) . .
C16 C18 C19 116.7(2) . .
C25 C18 C19 117.3(3) . .
C24 C19 C20 118.6(3) . .
C24 C19 C18 121.2(3) . .
C20 C19 C18 120.2(3) . .
C21 C20 C19 120.5(3) . .
C21 C20 H20 119.8 . .
C19 C20 H20 119.8 . .
C22 C21 C20 120.0(3) . .
C22 C21 H21 120.0 . .
C20 C21 H21 120.0 . .
C23 C22 C21 120.1(3) . .
C23 C22 H22 119.9 . .
C21 C22 H22 119.9 . .
C22 C23 C24 120.1(3) . .
C22 C23 H23 119.9 . .
C24 C23 H23 119.9 . .
C19 C24 C23 120.7(3) . .
C19 C24 H24 119.7 . .
C23 C24 H24 119.7 . .
N29 C25 C18 125.7(3) . .
N29 C25 C26 109.8(2) . .
C18 C25 C26 124.4(3) . .
C27 C26 C25 107.0(3) . .
C27 C26 H26 126.5 . .
C25 C26 H26 126.5 . .
C26 C27 C28 107.7(3) . .
C26 C27 H27 126.2 . .
C28 C27 H27 126.2 . .
N29 C28 C30 125.7(3) . .
N29 C28 C27 109.1(2) . .
C30 C28 C27 125.2(3) . .
C25 N29 C28 106.4(2) . .
C25 N29 Zn1 126.63(19) . .
C28 N29 Zn1 126.94(19) . .
C28 C30 C37 125.0(3) . .
C28 C30 C31 118.1(2) . .
C37 C30 C31 116.9(2) . .
C32 C31 C36 118.4(3) . .
C32 C31 C30 120.5(3) . .
C36 C31 C30 121.0(3) . .
C33 C32 C31 121.0(3) . .
C33 C32 H32 119.5 . .
C31 C32 H32 119.5 . .
C34 C33 C32 119.8(3) . .
C34 C33 H33 120.1 . .
C32 C33 H33 120.1 . .
C33 C34 C35 120.3(3) . .
C33 C34 H34 119.8 . .
C35 C34 H34 119.8 . .
C34 C35 C36 119.7(3) . .
C34 C35 H35 120.1 . .
C36 C35 H35 120.1 . .
C35 C36 C31 120.7(3) . .
C35 C36 H36 119.7 . .
C31 C36 H36 119.7 . .
N41 C37 C30 125.0(3) . .
N41 C37 C38 110.2(2) . .
C30 C37 C38 124.8(3) . .
C39 C38 C37 106.7(3) . .
C39 C38 H38 126.6 . .
C37 C38 H38 126.6 . .
C38 C39 C40 107.2(3) . .
C38 C39 H39 126.4 . .
C40 C39 H39 126.4 . .
N41 C40 C42 125.5(3) . .
N41 C40 C39 109.9(2) . .
C42 C40 C39 124.6(3) . .
C37 N41 C40 106.0(2) . .
C37 N41 Zn1 126.88(19) . .
C40 N41 Zn1 124.51(19) . .
C2 C42 C40 125.9(3) . .
C2 C42 C43 118.2(2) . .
C40 C42 C43 115.8(2) . .
C44 C43 C48 118.7(3) . .
C44 C43 C42 120.4(3) . .
C48 C43 C42 120.8(3) . .
C43 C44 C45 121.0(3) . .
C43 C44 H44 119.5 . .
C45 C44 H44 119.5 . .
C46 C45 C44 120.0(3) . .
C46 C45 H45 120.0 . .
C44 C45 H45 120.0 . .
C47 C46 C45 119.6(3) . .
C47 C46 H46 120.2 . .
C45 C46 H46 120.2 . .
C46 C47 C48 120.1(3) . .
C46 C47 H47 120.0 . .
C48 C47 H47 120.0 . .
C43 C48 C47 120.6(3) . .
C43 C48 H48 119.7 . .
C47 C48 H48 119.7 . .
C50 N49 C54 117.7(3) . .
C50 N49 Zn1 116.83(19) . .
C54 N49 Zn1 124.12(19) . .
N49 C50 C51 124.0(3) . .
N49 C50 H50 118.0 . .
C51 C50 H50 118.0 . .
C50 C51 C52 118.4(3) . .
C50 C51 N55 117.1(2) . .
C52 C51 N55 124.4(3) . .
C51 C52 C53 118.1(3) . .
C51 C52 H52 121.0 . .
C53 C52 H52 121.0 . .
C54 C53 C52 119.5(3) . .
C54 C53 H53 120.3 . .
C52 C53 H53 120.3 . .
N49 C54 C53 122.4(3) . .
N49 C54 H54 118.8 . .
C53 C54 H54 118.8 . .
C56 N55 C51 126.0(2) . .
C56 N55 H55 117.0 . .
C51 N55 H55 117.0 . .
O57 C56 N55 124.51(17) . .
O57 C56 N55 124.51(17) . 2_656
N55 C56 N55 111.0(3) . 2_656
C59 C58 H58A 109.5 . .
C59 C58 H58B 109.5 . .
H58A C58 H58B 109.5 . .
C59 C58 H58C 109.5 . .
H58A C58 H58C 109.5 . .
H58B C58 H58C 109.5 . .
C60 C59 C64 118.4(4) . .
C60 C59 C58 120.6(4) . .
C64 C59 C58 120.9(4) . .
C59 C60 C61 120.6(4) . .
C59 C60 H60 119.7 . .
C61 C60 H60 119.7 . .
C62 C61 C60 120.5(4) . .
C62 C61 H61 119.8 . .
C60 C61 H61 119.8 . .
C63 C62 C61 119.4(4) . .
C63 C62 H62 120.3 . .
C61 C62 H62 120.3 . .
C62 C63 C64 120.1(4) . .
C62 C63 H63 119.9 . .
C64 C63 H63 119.9 . .
C59 C64 C63 121.0(4) . .
C59 C64 H64 119.5 . .
C63 C64 H64 119.5 . .
C66 C65 H65A 109.5 . .
C66 C65 H65B 109.5 . .
H65A C65 H65B 109.5 . .
C66 C65 H65C 109.5 . .
H65A C65 H65C 109.5 . .
H65B C65 H65C 109.5 . .
C71 C66 C67 117.1(3) . .
C71 C66 C65 121.5(3) . .
C67 C66 C65 121.4(4) . .
C68 C67 C66 121.7(4) . .
C68 C67 H67 119.2 . .
C66 C67 H67 119.2 . .
C69 C68 C67 120.0(4) . .
C69 C68 H68 120.0 . .
C67 C68 H68 120.0 . .
C68 C69 C70 119.2(4) . .
C68 C69 H69 120.4 . .
C70 C69 H69 120.4 . .
C69 C70 C71 120.7(3) . .
C69 C70 H70 119.6 . .
C71 C70 H70 119.6 . .
C66 C71 C70 121.2(3) . .
C66 C71 H71 119.4 . .
C70 C71 H71 119.4 . .

loop_
_geom_bond_atom_site_label_1
_geom_bond_atom_site_label_2
_geom_bond_distance
_geom_bond_site_symmetry_2
Zn1 N29 2.053(2) .
Zn1 N41 2.059(2) .
Zn1 N1 2.070(2) .
Zn1 N17 2.077(2) 1
Zn1 N17 2.077(2) .
Zn1 N49 2.194(2) .
N1 C2 1.373(3) .
N1 C5 1.377(4) .
C2 C42 1.398(4) .
C2 C3 1.450(4) .
C3 C4 1.348(4) .
C3 H3 0.9500 .
C4 C5 1.448(4) .
C4 H4 0.9500 .
C5 C6 1.400(4) .
C6 C13 1.403(4) .
C6 C7 1.499(4) .
C7 C12 1.392(4) .
C7 C8 1.395(4) .
C8 C9 1.387(4) .
C8 H8 0.9500 .
C9 C10 1.387(5) .
C9 H9 0.9500 .
C10 C11 1.382(5) .
C10 H10 0.9500 .
C11 C12 1.400(4) .
C11 H11 0.9500 .
C12 H12 0.9500 .
C13 N17 1.378(4) 1
C13 N17 1.378(4) .
C13 C14 1.449(4) .
C14 C15 1.350(4) .
C14 H14 0.9500 .
C15 C16 1.446(4) .
C15 H15 0.9500 .
C16 N17 1.373(4) 1
C16 N17 1.373(4) .
C16 C18 1.405(4) .
N17 N17 0.0000 1
C18 C25 1.408(4) .
C18 C19 1.500(3) .
C19 C24 1.394(4) .
C19 C20 1.400(4) .
C20 C21 1.391(4) .
C20 H20 0.9500 .
C21 C22 1.389(5) .
C21 H21 0.9500 .
C22 C23 1.375(5) .
C22 H22 0.9500 .
C23 C24 1.394(4) .
C23 H23 0.9500 .
C24 H24 0.9500 .
C25 N29 1.372(4) .
C25 C26 1.439(4) .
C26 C27 1.343(4) .
C26 H26 0.9500 .
C27 C28 1.443(4) .
C27 H27 0.9500 .
C28 N29 1.377(3) .
C28 C30 1.401(4) .
C30 C37 1.414(4) .
C30 C31 1.495(4) .
C31 C32 1.396(4) .
C31 C36 1.399(4) .
C32 C33 1.388(4) .
C32 H32 0.9500 .
C33 C34 1.383(5) .
C33 H33 0.9500 .
C34 C35 1.390(5) .
C34 H34 0.9500 .
C35 C36 1.392(4) .
C35 H35 0.9500 .
C36 H36 0.9500 .
C37 N41 1.366(4) .
C37 C38 1.446(4) .
C38 C39 1.353(4) .
C38 H38 0.9500 .
C39 C40 1.436(4) .
C39 H39 0.9500 .
C40 N41 1.382(4) .
C40 C42 1.409(4) .
C42 C43 1.495(4) .
C43 C44 1.383(4) .
C43 C48 1.392(4) .
C44 C45 1.392(4) .
C44 H44 0.9500 .
C45 C46 1.387(4) .
C45 H45 0.9500 .
C46 C47 1.384(5) .
C46 H46 0.9500 .
C47 C48 1.393(4) .
C47 H47 0.9500 .
C48 H48 0.9500 .
N49 C50 1.328(3) .
N49 C54 1.342(4) .
C50 C51 1.387(4) .
C50 H50 0.9500 .
C51 C52 1.389(4) .
C51 N55 1.406(3) .
C52 C53 1.390(4) .
C52 H52 0.9500 .
C53 C54 1.388(4) .
C53 H53 0.9500 .
C54 H54 0.9500 .
N55 C56 1.370(3) .
N55 H55 0.8800 .
C56 O57 1.218(5) .
C56 N55 1.370(3) 2_656
C58 C59 1.517(6) .
C58 H58A 0.9800 .
C58 H58B 0.9800 .
C58 H58C 0.9800 .
C59 C60 1.368(6) .
C59 C64 1.380(5) .
C60 C61 1.379(7) .
C60 H60 0.9500 .
C61 C62 1.378(7) .
C61 H61 0.9500 .
C62 C63 1.356(7) .
C62 H62 0.9500 .
C63 C64 1.381(6) .
C63 H63 0.9500 .
C64 H64 0.9500 .
C65 C66 1.496(5) .
C65 H65A 0.9800 .
C65 H65B 0.9800 .
C65 H65C 0.9800 .
C66 C71 1.380(5) .
C66 C67 1.388(5) .
C67 C68 1.387(6) .
C67 H67 0.9500 .
C68 C69 1.366(6) .
C68 H68 0.9500 .
C69 C70 1.371(5) .
C69 H69 0.9500 .
C70 C71 1.384(5) .
C70 H70 0.9500 .
C71 H71 0.9500 .
O2 H2W 0.84(4) .

loop_
_geom_hbond_atom_site_label_D
_geom_hbond_atom_site_label_H
_geom_hbond_atom_site_label_A
_geom_hbond_distance_DH
_geom_hbond_distance_HA
_geom_hbond_distance_DA
_geom_hbond_angle_DHA
_geom_hbond_site_symmetry_A
C67 H67 N17 0.95 2.56 3.483(5) 163.9 1
C35 H35 O57 0.95 2.44 3.300(4) 150.0 1_545
N55 H55 O2 0.88 2.11 2.944(4) 158.3 1
